data_9010102
loop_
_publ_author_name
'Krivovichev, S. V.'
'Chernyshov, D. Y.'
'Dobelin, N.'
'Armbruster, T.'
'Kahlenberg, V.'
'Kaindl, R.'
'Tessadri, R.'
'Kaltenhauser, G.'

_publ_section_title
;
 Crystal chemistry and polytypism of tyrolite
 Sample: Brixlegg, Schwaz, Tyrol, Austria
 Note: Tyrolite-1M polytype
;
_journal_name_full 'American Mineralogist'
_journal_page_first 1378
_journal_page_last 1384
_journal_paper_doi 10.2138/am.2006.2040
_journal_volume 91
_journal_year 2006
_chemical_formula_sum 'C0.76 H24.4 As4 Ca2 Cu9 O38'
_chemical_name_mineral Tyrolite
_space_group_IT_number 13
_symmetry_space_group_name_Hall '-P 2yc'
_symmetry_space_group_name_H-M 'P 1 2/c 1'
_cell_angle_alpha 90
_cell_angle_beta 98.074
_cell_angle_gamma 90
_cell_formula_units_Z 2
_cell_length_a 27.562
_cell_length_b 5.5682
_cell_length_c 10.4662
_cell_volume 1590.333
_database_code_amcsd 0004223
_exptl_crystal_density_diffrn 3.328
_cod_original_formula_sum 'Ca2 Cu9 As4 O38 C.76 H24.4'
_cod_database_code 9010102

loop_
_space_group_symop_operation_xyz
x,y,z
x,-y,1/2+z
-x,y,1/2-z
-x,-y,-z

loop_
_atom_site_aniso_label
_atom_site_aniso_U_11
_atom_site_aniso_U_22
_atom_site_aniso_U_33
_atom_site_aniso_U_12
_atom_site_aniso_U_13
_atom_site_aniso_U_23
Ca 0.02480 0.00900 0.01290 -0.00260 0.00520 -0.00030
Cu1 0.02220 0.00960 0.00510 0.00150 0.00410 -0.00070
Cu2 0.02160 0.01240 0.00740 0.00140 0.00490 -0.00390
Cu3 0.02580 0.00690 0.00730 0.00350 0.00410 0.00020
Cu4 0.02310 0.00490 0.01020 0.00130 0.00650 0.00250
Cu5 0.03870 0.00880 0.00810 0.00700 0.00550 0.00020
As1 0.02050 0.00370 0.00620 0.00000 0.00520 -0.00030
As2 0.02380 0.00420 0.00850 -0.00070 0.00530 0.00000
O1 0.01900 0.00700 0.01200 0.00000 0.00600 -0.00700
O2 0.01600 0.01200 0.02100 0.00200 0.00600 0.00200
O3 0.03000 0.01200 0.00400 -0.00700 0.00700 0.00000
Wat4 0.03700 0.03200 0.02100 -0.01000 0.01400 -0.00300
Wat5 0.04500 0.01600 0.04300 0.00200 0.01200 0.00700
O6 0.02400 0.00300 0.01500 0.00400 0.00300 -0.00300
O7 0.04700 0.07800 0.02600 0.02600 0.00300 0.01400
Wat7 0.04700 0.07800 0.02600 0.02600 0.00300 0.01400
O8 0.01900 0.01400 0.01100 -0.00100 0.01300 -0.00600
O9 0.03000 0.01900 0.01100 -0.00200 0.01300 0.00000
O-H10 0.02800 0.01200 0.00600 0.00000 0.00700 0.00400
O-H11 0.01700 0.01500 0.01700 0.00200 0.00400 -0.00600
O12 0.04000 0.00900 0.00900 -0.01000 0.00200 -0.00200
O13 0.02500 0.00700 0.02200 0.00000 0.01500 0.00200
O-H14 0.02400 0.00500 0.00200 -0.00200 0.00600 0.00100
Wat15 0.03300 0.00900 0.01400 -0.00100 0.00700 0.00700
O-H16 0.01700 0.00300 0.01800 -0.00200 0.00400 0.00200
Wat17 0.04000 0.03700 0.03600 0.00000 0.01000 0.01200

loop_
_atom_site_label
_atom_site_fract_x
_atom_site_fract_y
_atom_site_fract_z
_atom_site_occupancy
_atom_site_U_iso_or_equiv
_atom_site_type_symbol
_atom_site_attached_hydrogens
Ca 0.65147 -0.25050 0.94560 1.00000 0.01530 Ca 0
Cu1 0.76399 -0.16500 0.84020 1.00000 0.01210 Cu 0
Cu2 0.85745 -0.18240 0.02406 1.00000 0.01350 Cu 0
Cu3 0.94819 -0.53590 0.91870 1.00000 0.01320 Cu 0
Cu4 0.76470 -0.46920 0.09840 1.00000 0.01230 Cu 0
Cu5 0.00000 0.00000 0.00000 1.00000 0.01830 Cu 0
As1 0.86524 -0.28180 0.71749 1.00000 0.00980 As 0
As2 0.69328 -0.69640 0.79980 1.00000 0.01190 As 0
O1 0.83390 -0.29400 0.84770 1.00000 0.01200 O 0
O2 0.83290 -0.57300 0.09380 1.00000 0.01600 O 0
O3 0.91970 -0.58500 0.25440 1.00000 0.01500 O 0
Wat4 0.59280 -0.42300 0.06230 1.00000 0.02900 O 2
Wat5 0.63630 0.10400 0.06790 1.00000 0.03400 O 2
O6 0.87640 -0.01100 0.18800 1.00000 0.01400 O 0
O7 0.58760 -0.09500 0.78930 0.50000 0.05000 O 0
Wat7 0.58760 -0.09500 0.78930 0.50000 0.05000 O 2
O8 0.70320 -0.32600 0.14430 1.00000 0.01400 O 0
O9 0.63520 -0.61700 0.81160 1.00000 0.01900 O 0
O-H10 0.98070 -0.69700 0.07000 1.00000 0.01500 O 1
O-H11 0.92510 -0.27000 0.02190 1.00000 0.01600 O 1
O12 0.72700 -0.49800 0.89550 1.00000 0.02000 O 0
O13 0.70230 0.01600 0.85050 1.00000 0.01700 O 0
O-H14 0.74960 -0.21000 0.65590 1.00000 0.01000 O 1
Wat15 0.97040 -0.84400 0.83220 1.00000 0.01800 O 2
O-H16 0.78630 -0.15500 0.02590 1.00000 0.01200 O 1
Wat17 0.87150 0.20700 0.91500 1.00000 0.03700 O 2
Wat18 0.80600 0.21500 0.82000 0.50000 0.01400 O 2
O19 0.50570 -0.07500 0.70200 0.50000 0.06200 O 0
Wat20 0.49450 -0.33300 0.01800 0.50000 0.05600 O 2
O21 0.53030 0.06800 0.88500 0.50000 0.07000 O 0
C1 0.54170 -0.05000 0.79100 0.38000 0.02200 C 0

loop_
_cod_changelog_entry_id
_cod_changelog_entry_author
_cod_changelog_entry_date
_cod_changelog_entry_text
1
;cod-tools version 3.8.0
Id: cif_guess_AMCSD_atom_types 9581 2023-05-17 12:35:41Z saulius
;
2023-05-18T11:40:50+03:00
;Derived atom types and hydrogen counts
from atom names that follow the AMCSD naming convention
(Wat == water, O-H == hydroxyl).
;
2
;cod-tools version 3.10.1
Id: cif_fix_AMCSD_aniso_labels 10200 2024-08-01 14:09:44Z saulius
;
2024-08-02T12:21:27+03:00
;Changed the following '_atom_site_aniso_label' values:
'OH10' -> 'O-H10'
'OH11' -> 'O-H11'
'OH14' -> 'O-H14'
'OH16' -> 'O-H16'
;

loop_
_cod_related_entry_id
_cod_related_entry_database
_cod_related_entry_code
1 AMCSD 0004223
